data_2022658
loop_
_publ_author_name
'Arkhipov, Sergey G.'
'Losev, Evgeniy A.'
'Boldyreva, Elena V.'

_publ_section_title
;
 New 1:1 and 2:1 salts in the 'DL-norvaline--maleic acid' system as an
 example of assembling various crystal structures from similar
 supramolecular building blocks
;
_journal_coden_ASTM ACSCGG
_journal_coeditor_code SK3642
_journal_issue 1
_journal_name_full
;
 Acta Crystallographica, Section C: Structural Chemistry
;
_journal_page_first 13
_journal_page_last 19
_journal_paper_doi 10.1107/s2053229616018271
_journal_volume 73
_journal_year 2017
_chemical_formula_iupac 'C5 H12 N O2 +, C4 H3 O4 -, C5 H11 N O2'
_chemical_formula_moiety 'C5 H12 N O2 +, C4 H3 O4 -, C5 H11 N O2'
_chemical_formula_sum 'C14 H26 N2 O8'
_chemical_formula_weight 350.37
_chemical_name_systematic
;
<i>DL</i>-Norvalinium hydrogen maleate--<i>DL</i>-norvaline (1/1)
;
_space_group_crystal_system orthorhombic
_space_group_IT_number 62
_space_group_name_Hall '-P 2ac 2n'
_space_group_name_H-M_alt 'P n m a'
_atom_sites_solution_hydrogens mixed
_atom_sites_solution_primary dual
_audit_creation_date 2016-11-26
_audit_creation_method
;
Olex2 1.2
(compiled 2016.11.07 svn.r3352 for OlexSys, GUI svn.r5261)
;
_cell_angle_alpha 90
_cell_angle_beta 90
_cell_angle_gamma 90
_cell_formula_units_Z 4
_cell_length_a 8.8572(4)
_cell_length_b 27.3614(11)
_cell_length_c 7.8306(4)
_cell_measurement_reflns_used 6447
_cell_measurement_temperature 293(2)
_cell_measurement_theta_max 27.7240
_cell_measurement_theta_min 2.2920
_cell_volume 1897.71(15)
_computing_cell_refinement
;
CrysAlis PRO (Rigaku OD, 2015)
;
_computing_data_collection
;
CrysAlis PRO (Rigaku OD, 2015)
;
_computing_data_reduction
;
CrysAlis PRO (Rigaku OD, 2015)
;
_computing_molecular_graphics
;
Mercury (Macrae <i>et al.</i>,  2008)
;
_computing_publication_material
;
OLEX2 (Dolomanov <i>et al.</i>, 2009)
;
_computing_structure_refinement
;
SHELXL2014 (Sheldrick, 2015b)
;
_computing_structure_solution
;
SHELXT (Sheldrick, 2015a)
;
_diffrn_ambient_temperature 293(2)
_diffrn_detector 'CCD plate'
_diffrn_detector_area_resol_mean 10.3457
_diffrn_detector_type Ruby
_diffrn_measured_fraction_theta_full 0.995
_diffrn_measured_fraction_theta_max 0.996
_diffrn_measurement_details
;
List of Runs (angles in degrees, time in seconds):

  # Type    Start    End  Width  t~exp~   \w     \q     \k     \f   Frames
--------------------------------------------------------------------------
  1  \w     57.00 113.00   1.00   45.00    --   22.89 178.00 -90.00   56
  2  \w     60.00 109.00   1.00   45.00    --   22.89 178.00  30.00   49
  3  \w    -84.00 -41.00   1.00   45.00    --   22.89-178.00-180.00   43
  4  \w   -126.00 -79.00   1.00   45.00    --  -23.36 -99.00  90.00   47
  5  \w    -67.00  45.00   1.00   45.00    --  -23.36  77.00  90.00  112
  6  \w   -115.00   6.00   1.00   45.00    --  -23.36 -57.00-120.00  121
  7  \w   -121.00  16.00   1.00   45.00    --  -23.36 -57.00 120.00  137
  8  \w   -123.00  15.00   1.00   45.00    --  -23.36 -57.00   0.00  138
  9  \w    -73.00  -7.00   1.00   45.00    --  -23.36  37.00  60.00   66
;
_diffrn_measurement_device 'four-circle diffractometer'
_diffrn_measurement_device_type 'Agilent Xcalibur Ruby Gemini ultra'
_diffrn_measurement_method '\w scans'
_diffrn_orient_matrix_type 'CrysAlisPro convention (1999,Acta A55,543-557)'
_diffrn_orient_matrix_UB_11 0.0140069000
_diffrn_orient_matrix_UB_12 0.0090905000
_diffrn_orient_matrix_UB_13 0.0832628000
_diffrn_orient_matrix_UB_21 0.0709487000
_diffrn_orient_matrix_UB_22 0.0091036000
_diffrn_orient_matrix_UB_23 -0.0278064000
_diffrn_orient_matrix_UB_31 -0.0343846000
_diffrn_orient_matrix_UB_32 0.0225032000
_diffrn_orient_matrix_UB_33 -0.0223991000
_diffrn_radiation_monochromator graphite
_diffrn_radiation_probe x-ray
_diffrn_radiation_type MoK\a
_diffrn_radiation_wavelength 0.71073
_diffrn_reflns_av_R_equivalents 0.0526
_diffrn_reflns_av_unetI/netI 0.0207
_diffrn_reflns_Laue_measured_fraction_full 0.995
_diffrn_reflns_Laue_measured_fraction_max 0.996
_diffrn_reflns_limit_h_max 11
_diffrn_reflns_limit_h_min -11
_diffrn_reflns_limit_k_max 34
_diffrn_reflns_limit_k_min -34
_diffrn_reflns_limit_l_max 9
_diffrn_reflns_limit_l_min -9
_diffrn_reflns_number 21923
_diffrn_reflns_point_group_measured_fraction_full 0.995
_diffrn_reflns_point_group_measured_fraction_max 0.996
_diffrn_reflns_theta_full 25.242
_diffrn_reflns_theta_max 26.361
_diffrn_reflns_theta_min 2.978
_diffrn_source 'fine-focus sealed X-ray tube'
_diffrn_source_type 'Enhance (Mo) X-ray Source'
_exptl_absorpt_coefficient_mu 0.100
_exptl_absorpt_correction_T_max 1.00000
_exptl_absorpt_correction_T_min 0.94812
_exptl_absorpt_correction_type multi-scan
_exptl_absorpt_process_details
;
(CrysAlis PRO; Agilent, 2014)
;
_exptl_crystal_colour 'clear light colourless'
_exptl_crystal_colour_lustre clear
_exptl_crystal_colour_modifier light
_exptl_crystal_colour_primary colourless
_exptl_crystal_density_diffrn 1.226
_exptl_crystal_description block
_exptl_crystal_F_000 752
_exptl_crystal_size_max 0.5
_exptl_crystal_size_mid 0.25
_exptl_crystal_size_min 0.2
_refine_diff_density_max 0.151
_refine_diff_density_min -0.201
_refine_diff_density_rms 0.039
_refine_ls_extinction_coef .
_refine_ls_extinction_method none
_refine_ls_goodness_of_fit_ref 1.141
_refine_ls_hydrogen_treatment mixed
_refine_ls_matrix_type full
_refine_ls_number_parameters 216
_refine_ls_number_reflns 1975
_refine_ls_number_restraints 298
_refine_ls_restrained_S_all 1.073
_refine_ls_R_factor_all 0.0885
_refine_ls_R_factor_gt 0.0792
_refine_ls_shift/su_max 0.000
_refine_ls_shift/su_mean 0.000
_refine_ls_structure_factor_coef Fsqd
_refine_ls_weighting_details 'w=1/[\s^2^(Fo^2^)+2.5627P] where P=(Fo^2^+2Fc^2^)/3'
_refine_ls_weighting_scheme calc
_refine_ls_wR_factor_gt 0.1419
_refine_ls_wR_factor_ref 0.1455
_reflns_Friedel_coverage 0.000
_reflns_Friedel_fraction_full .
_reflns_Friedel_fraction_max .
_reflns_number_gt 1731
_reflns_number_total 1975
_reflns_threshold_expression 'I > 2\s(I)'
_cod_data_source_file sk3642sup1_2dl_nv_mal.cif
_cod_data_source_block 2dl_nv_mal
_cod_database_code 2022658
_publcif_datablock.id {307aa8eb-dc39-4a3e-a302-f5266e28ea2d}

_shelx_space_group_comment
;
The symmetry employed for this shelxl refinement is uniquely defined
by the following loop, which should always be used as a source of
symmetry information in preference to the above space-group names.
They are only intended as comments.
;
_exptl_absorpt_special_details
;
CrysAlisPro 1.171.38.43d (Rigaku Oxford Diffraction, 2015)
Empirical absorption correction using spherical harmonics,
 implemented in SCALE3 ABSPACK scaling algorithm.
;
_reflns_odcompleteness_completeness 99.60
_reflns_odcompleteness_iscentric 1
_reflns_odcompleteness_theta 26.32
_olex2_refinement_description
;
1. Fixed Uiso
 At 1.2 times of:
  All C(H) groups, All C(H,H) groups, All N(H,H,H) groups
 At 1.5 times of:
  All C(H,H,H) groups, All C(H,H,H,H,H) groups
2. Restrained distances
 C1B-C2B
 1.48 with sigma of 0.02
 O1B-C1B
 1.4 with sigma of 0.02
 O1-H1
 1.289 with sigma of 0.02
 O4-H4
 1.202 with sigma of 0.02
3. Rigid bond restraints
 All non-hydrogen atoms
 with sigma for 1-2 distances of 0.01 and sigma for 1-3 distances of 0.01
4. Uiso/Uaniso restraints and constraints
All non-hydrogen atoms have similar U: within 1.7A with sigma of 0.04 and sigma
for terminal atoms of 0.08
5. Others
 Sof(N1B)=Sof(H1BA)=Sof(H1BB)=Sof(H1BC)=Sof(O1B)=Sof(O2B)=Sof(C2B)=Sof(H2B)=
 Sof(C1B)=Sof(C3B)=Sof(H3BA)=Sof(H3BB)=Sof(C4B)=Sof(H4BA)=Sof(H4BB)=Sof(C5B)=
 Sof(H5BA)=Sof(H5BB)=Sof(H5BC)=1-FVAR(1)
 Sof(O1)=Sof(O2)=Sof(N1)=Sof(H1A)=Sof(H1B)=Sof(H1C)=Sof(C1)=Sof(C3)=Sof(H3A)=
 Sof(H3B)=Sof(C2)=Sof(H2)=Sof(C4)=Sof(H4A)=Sof(H4B)=Sof(C5)=Sof(H5A)=Sof(H5B)=
 Sof(H5C)=FVAR(1)
 Sof(O4B)=Sof(C7B)=Sof(H7B)=Sof(O3B)=1-FVAR(2)
 Sof(O4)=Sof(C7)=Sof(H7)=Sof(O3)=FVAR(2)
6.a Ternary CH refined with riding coordinates:
 C2(H2), C2B(H2B)
6.b Secondary CH2 refined with riding coordinates:
 C3(H3A,H3B), C4(H4A,H4B), C3B(H3BA,H3BB), C4B(H4BA,H4BB)
6.c Aromatic/amide H refined with riding coordinates:
 C7(H7), C7B(H7B)
6.d Idealised Me refined as rotating group:
 N1(H1A,H1B,H1C), N1B(H1BA,H1BB,H1BC), C5(H5A,H5B,H5C), C5B(H5BA,H5BB,H5BC)
;
_shelx_shelxl_version_number 2016/6
_olex2_submission_special_instructions 'No special instructions were received'
_oxdiff_exptl_absorpt_empirical_details
;
Empirical correction (ABSPACK) includes:
- Absorption correction using spherical harmonics
- Frame scaling
;
_oxdiff_exptl_absorpt_empirical_full_max 1.065
_oxdiff_exptl_absorpt_empirical_full_min 0.921
_publcif_info_exptl_table_max_cols 4
_publcif_info_exptl_table_use_headnotes n

loop_
_space_group_symop_operation_xyz
'x, y, z'
'-x+1/2, -y, z+1/2'
'x+1/2, -y+1/2, -z+1/2'
'-x, y+1/2, -z'
'-x, -y, -z'
'x-1/2, y, -z-1/2'
'-x-1/2, y-1/2, z-1/2'
'x, -y-1/2, z'

loop_
_atom_site_label
_atom_site_type_symbol
_atom_site_fract_x
_atom_site_fract_y
_atom_site_fract_z
_atom_site_U_iso_or_equiv
_atom_site_adp_type
_atom_site_occupancy
_atom_site_site_symmetry_order
_atom_site_calc_flag
_atom_site_refinement_flags_posn
_atom_site_refinement_flags_adp
_atom_site_refinement_flags_occupancy
_atom_site_disorder_assembly
_atom_site_disorder_group
O1 O 0.3996(7) 0.5283(3) 0.4353(8) 0.0588(14) Uani 0.733(5) 1 d D U . A 1
O2 O 0.2253(12) 0.4842(4) 0.5382(11) 0.0673(19) Uani 0.733(5) 1 d . U . A 1
N1 N 0.1895(3) 0.58452(10) 0.2864(4) 0.0436(9) Uani 0.733(5) 1 d . U . A 1
H1A H 0.209236 0.566396 0.194754 0.052 Uiso 0.733(5) 1 calc GR . . A 1
H1B H 0.271973 0.601006 0.316357 0.052 Uiso 0.733(5) 1 calc GR . . A 1
H1C H 0.115546 0.605455 0.262507 0.052 Uiso 0.733(5) 1 calc GR . . A 1
C1 C 0.2668(10) 0.5162(3) 0.486(2) 0.053(2) Uani 0.733(5) 1 d . U . A 1
C6 C 0.4597(4) 0.69058(10) 0.2591(5) 0.0667(9) Uani 1 1 d . U . . .
C3 C 0.0925(9) 0.5831(2) 0.5848(10) 0.0563(15) Uani 0.733(5) 1 d . U . A 1
H3A H 0.015017 0.605821 0.547903 0.068 Uiso 0.733(5) 1 calc R . . A 1
H3B H 0.047697 0.561615 0.669252 0.068 Uiso 0.733(5) 1 calc R . . A 1
C2 C 0.1420(5) 0.55218(16) 0.4302(6) 0.0450(10) Uani 0.733(5) 1 d . U . A 1
H2 H 0.054865 0.533011 0.392004 0.054 Uiso 0.733(5) 1 calc R . . A 1
O4 O 0.4852(12) 0.70580(16) 0.1052(7) 0.082(3) Uani 0.532(13) 1 d D U . B 1
C4 C 0.2156(11) 0.6112(4) 0.6672(11) 0.078(2) Uani 0.733(5) 1 d . U . A 1
H4A H 0.258051 0.633807 0.584784 0.093 Uiso 0.733(5) 1 calc R . . A 1
H4B H 0.295023 0.588785 0.701321 0.093 Uiso 0.733(5) 1 calc R . . A 1
C7 C 0.4209(11) 0.7257(3) 0.3969(11) 0.055(2) Uani 0.532(13) 1 d . U . B 1
H7 H 0.391943 0.711475 0.499571 0.066 Uiso 0.532(13) 1 calc R . . B 1
O4B O 0.5932(11) 0.70603(18) 0.1975(19) 0.112(5) Uani 0.468(13) 1 d . U . B 2
N1B N 0.0750(11) 0.5607(3) 0.3297(13) 0.054(3) Uani 0.267(5) 1 d . U . A 2
H1BA H 0.116614 0.543114 0.246574 0.065 Uiso 0.267(5) 1 calc GR . . A 2
H1BB H 0.034246 0.587671 0.285670 0.065 Uiso 0.267(5) 1 calc GR . . A 2
H1BC H 0.003694 0.543223 0.381236 0.065 Uiso 0.267(5) 1 calc GR . . A 2
O1B O 0.425(2) 0.5365(8) 0.503(2) 0.067(5) Uani 0.267(5) 1 d D U . A 2
O2B O 0.229(4) 0.4803(10) 0.593(3) 0.066(5) Uani 0.267(5) 1 d . U . A 2
C2B C 0.1906(15) 0.5742(4) 0.4535(19) 0.054(3) Uani 0.267(5) 1 d D U . A 2
H2B H 0.259337 0.597557 0.399015 0.064 Uiso 0.267(5) 1 calc R . . A 2
C7B C 0.3551(12) 0.7257(3) 0.3272(18) 0.068(3) Uani 0.468(13) 1 d . U . B 2
H7B H 0.271968 0.711838 0.381295 0.082 Uiso 0.468(13) 1 calc R . . B 2
C1B C 0.271(3) 0.5271(8) 0.473(7) 0.049(4) Uani 0.267(5) 1 d D U . A 2
C3B C 0.117(4) 0.5995(9) 0.605(4) 0.086(6) Uani 0.267(5) 1 d . U . A 2
H3BA H 0.052294 0.625599 0.563819 0.103 Uiso 0.267(5) 1 calc R . . A 2
H3BB H 0.053207 0.576156 0.664850 0.103 Uiso 0.267(5) 1 calc R . . A 2
C4B C 0.223(4) 0.6193(12) 0.723(4) 0.107(7) Uani 0.267(5) 1 d . U . A 2
H4BA H 0.240324 0.596531 0.815453 0.129 Uiso 0.267(5) 1 calc R . . A 2
H4BB H 0.318602 0.625157 0.665381 0.129 Uiso 0.267(5) 1 calc R . . A 2
O3 O 0.453(5) 0.6486(10) 0.284(6) 0.073(7) Uani 0.532(13) 1 d . U . B 1
O3B O 0.440(5) 0.6447(12) 0.290(6) 0.063(5) Uani 0.468(13) 1 d . U . B 2
C5 C 0.1602(13) 0.6408(3) 0.8296(14) 0.096(3) Uani 0.733(5) 1 d . U . A 1
H5A H 0.089387 0.665441 0.794706 0.145 Uiso 0.733(5) 1 calc GR . . A 1
H5B H 0.245280 0.656078 0.883680 0.145 Uiso 0.733(5) 1 calc GR . . A 1
H5C H 0.112409 0.618901 0.908534 0.145 Uiso 0.733(5) 1 calc GR . . A 1
C5B C 0.170(5) 0.6600(9) 0.782(5) 0.129(11) Uani 0.267(5) 1 d . U . A 2
H5BA H 0.103300 0.674308 0.698621 0.193 Uiso 0.267(5) 1 calc GR . . A 2
H5BB H 0.251346 0.682068 0.804935 0.193 Uiso 0.267(5) 1 calc GR . . A 2
H5BC H 0.114773 0.653731 0.885012 0.193 Uiso 0.267(5) 1 calc GR . . A 2
H1 H 0.500000 0.500000 0.500000 0.193 Uiso 1 2 d DRS T P . .
H4 H 0.483(9) 0.750000 0.115(11) 0.193 Uiso 1 2 d DRS T P . .

loop_
_atom_site_aniso_label
_atom_site_aniso_U_11
_atom_site_aniso_U_22
_atom_site_aniso_U_33
_atom_site_aniso_U_23
_atom_site_aniso_U_13
_atom_site_aniso_U_12
O1 0.044(3) 0.052(3) 0.080(4) 0.021(3) 0.004(2) 0.016(2)
O2 0.058(2) 0.061(4) 0.083(6) 0.030(4) 0.002(4) 0.005(2)
N1 0.0397(17) 0.0352(15) 0.056(2) 0.0050(14) -0.0013(15) 0.0090(13)
C1 0.045(3) 0.051(4) 0.061(5) 0.019(5) 0.001(3) 0.023(3)
C6 0.064(2) 0.0354(15) 0.101(3) -0.0043(17) 0.0253(19) 0.0003(13)
C3 0.048(3) 0.052(3) 0.069(4) 0.006(3) 0.009(3) 0.018(2)
C2 0.040(2) 0.034(2) 0.061(3) 0.008(2) 0.001(2) 0.0051(18)
O4 0.115(7) 0.047(2) 0.084(3) -0.011(2) 0.028(4) 0.000(3)
C4 0.072(4) 0.080(4) 0.081(5) -0.023(4) 0.014(4) 0.010(3)
C7 0.066(5) 0.035(3) 0.065(4) 0.003(3) 0.007(4) -0.001(3)
O4B 0.070(5) 0.043(3) 0.223(12) 0.000(4) 0.081(7) 0.004(3)
N1B 0.050(6) 0.041(5) 0.070(6) 0.010(4) -0.002(5) 0.009(4)
O1B 0.044(6) 0.057(7) 0.101(14) 0.017(9) 0.003(7) 0.013(5)
O2B 0.074(7) 0.059(6) 0.064(11) 0.050(7) 0.017(8) 0.029(5)
C2B 0.050(6) 0.029(5) 0.083(8) 0.008(5) -0.006(6) 0.012(5)
C7B 0.048(5) 0.038(3) 0.119(9) -0.002(5) 0.027(5) 0.000(4)
C1B 0.053(7) 0.035(8) 0.059(10) 0.026(7) 0.014(6) 0.006(6)
C3B 0.084(13) 0.090(14) 0.083(10) -0.005(9) -0.002(9) 0.037(11)
C4B 0.127(15) 0.103(14) 0.092(15) -0.013(10) -0.025(13) 0.041(12)
O3 0.071(14) 0.023(4) 0.124(11) 0.005(5) 0.026(9) 0.004(5)
O3B 0.050(6) 0.032(6) 0.108(12) -0.007(7) 0.019(7) 0.002(6)
C5 0.098(5) 0.094(7) 0.097(6) -0.023(5) 0.004(4) 0.020(5)
C5B 0.20(3) 0.071(14) 0.12(2) 0.002(12) 0.020(18) 0.029(16)

loop_
_atom_type_symbol
_atom_type_description
_atom_type_scat_dispersion_real
_atom_type_scat_dispersion_imag
_atom_type_scat_source
C C 0.0033 0.0016 'International Tables Vol C Tables 4.2.6.8 and 6.1.1.4'
H H 0.0000 0.0000 'International Tables Vol C Tables 4.2.6.8 and 6.1.1.4'
N N 0.0061 0.0033 'International Tables Vol C Tables 4.2.6.8 and 6.1.1.4'
O O 0.0106 0.0060 'International Tables Vol C Tables 4.2.6.8 and 6.1.1.4'

loop_
_geom_angle_atom_site_label_1
_geom_angle_atom_site_label_2
_geom_angle_atom_site_label_3
_geom_angle
_geom_angle_site_symmetry_1
_geom_angle_site_symmetry_3
C1 O1 H1 110.8(7) . .
H1A N1 H1B 109.5 . .
H1A N1 H1C 109.5 . .
H1B N1 H1C 109.5 . .
C2 N1 H1A 109.5 . .
C2 N1 H1B 109.5 . .
C2 N1 H1C 109.5 . .
O1 C1 C2 113.7(8) . .
O2 C1 O1 131.8(9) . .
O2 C1 C2 113.5(9) . .
O4 C6 C7 120.5(4) . .
O4B C6 C7B 119.3(5) . .
O3 C6 O4 119(2) . .
O3 C6 C7 120(2) . .
O3B C6 O4B 120(2) . .
O3B C6 C7B 120(2) . .
H3A C3 H3B 107.6 . .
C2 C3 H3A 108.6 . .
C2 C3 H3B 108.6 . .
C4 C3 H3A 108.6 . .
C4 C3 H3B 108.6 . .
C4 C3 C2 114.7(6) . .
N1 C2 C1 113.0(6) . .
N1 C2 C3 110.3(4) . .
N1 C2 H2 108.0 . .
C1 C2 H2 108.0 . .
C3 C2 C1 109.3(8) . .
C3 C2 H2 108.0 . .
C6 O4 H4 105(4) . .
C3 C4 H4A 109.0 . .
C3 C4 H4B 109.0 . .
C3 C4 C5 112.7(8) . .
H4A C4 H4B 107.8 . .
C5 C4 H4A 109.0 . .
C5 C4 H4B 109.0 . .
C6 C7 H7 114.8 . .
C7 C7 C6 130.4(3) 8_575 .
C7 C7 H7 114.8 8_575 .
H1BA N1B H1BB 109.5 . .
H1BA N1B H1BC 109.5 . .
H1BB N1B H1BC 109.5 . .
C2B N1B H1BA 109.5 . .
C2B N1B H1BB 109.5 . .
C2B N1B H1BC 109.5 . .
C1B O1B H1 112.4(17) . .
N1B C2B H2B 108.1 . .
N1B C2B C1B 100.8(18) . .
N1B C2B C3B 109.4(15) . .
C1B C2B H2B 108.1 . .
C1B C2B C3B 121(2) . .
C3B C2B H2B 108.1 . .
C6 C7B H7B 114.0 . .
C7B C7B C6 131.9(4) 8_575 .
C7B C7B H7B 114.0 8_575 .
O1B C1B O2B 106(2) . .
O1B C1B C2B 109.0(19) . .
C2B C1B O2B 129(3) . .
C2B C3B H3BA 109.0 . .
C2B C3B H3BB 109.0 . .
H3BA C3B H3BB 107.8 . .
C4B C3B C2B 113(3) . .
C4B C3B H3BA 109.0 . .
C4B C3B H3BB 109.0 . .
C3B C4B H4BA 110.0 . .
C3B C4B H4BB 110.0 . .
H4BA C4B H4BB 108.4 . .
C5B C4B C3B 108(3) . .
C5B C4B H4BA 110.0 . .
C5B C4B H4BB 110.0 . .
C4 C5 H5A 109.5 . .
C4 C5 H5B 109.5 . .
C4 C5 H5C 109.5 . .
H5A C5 H5B 109.5 . .
H5A C5 H5C 109.5 . .
H5B C5 H5C 109.5 . .
C4B C5B H5BA 109.5 . .
C4B C5B H5BB 109.5 . .
C4B C5B H5BC 109.5 . .
H5BA C5B H5BB 109.5 . .
H5BA C5B H5BC 109.5 . .
H5BB C5B H5BC 109.5 . .

loop_
_geom_bond_atom_site_label_1
_geom_bond_atom_site_label_2
_geom_bond_distance
_geom_bond_site_symmetry_2
O1 C1 1.286(11) .
O1 H1 1.284(6) .
O2 C1 1.034(15) .
N1 H1A 0.8900 .
N1 H1B 0.8900 .
N1 H1C 0.8900 .
N1 C2 1.492(6) .
C1 C2 1.544(7) .
C6 O4 1.295(6) .
C6 C7 1.486(8) .
C6 O4B 1.345(6) .
C6 C7B 1.437(9) .
C6 O3 1.17(3) .
C6 O3B 1.29(3) .
C3 H3A 0.9700 .
C3 H3B 0.9700 .
C3 C2 1.541(8) .
C3 C4 1.481(10) .
C2 H2 0.9800 .
O4 H4 1.212(7) .
C4 H4A 0.9700 .
C4 H4B 0.9700 .
C4 C5 1.586(12) .
C7 C7 1.327(14) 8_575
C7 H7 0.9300 .
N1B H1BA 0.8900 .
N1B H1BB 0.8900 .
N1B H1BC 0.8900 .
N1B C2B 1.457(17) .
O1B C1B 1.41(2) .
O1B H1 1.20(2) .
O2B C1B 1.63(4) .
C2B H2B 0.9800 .
C2B C1B 1.481(18) .
C2B C3B 1.52(3) .
C7B C7B 1.331(17) 8_575
C7B H7B 0.9300 .
C3B H3BA 0.9700 .
C3B H3BB 0.9700 .
C3B C4B 1.42(3) .
C4B H4BA 0.9700 .
C4B H4BB 0.9700 .
C4B C5B 1.29(4) .
C5 H5A 0.9600 .
C5 H5B 0.9600 .
C5 H5C 0.9600 .
C5B H5BA 0.9600 .
C5B H5BB 0.9600 .
C5B H5BC 0.9600 .

loop_
_geom_hbond_atom_site_label_D
_geom_hbond_atom_site_label_H
_geom_hbond_atom_site_label_A
_geom_hbond_distance_DH
_geom_hbond_distance_HA
_geom_hbond_distance_DA
_geom_hbond_angle_DHA
_geom_hbond_site_symmetry_A
_geom_hbond_publ_flag
N1 H1A O2 0.89 1.94 2.807(8) 165.3 2_564 yes
N1 H1B O3 0.89 2.08 2.92(4) 156.5 . yes
N1 H1C O3 0.89 1.90 2.79(4) 177.8 6_556 yes
O1 H1 O1 1.284(6) 1.284(6) 2.568(13) 180.000(2) 5_666 yes
O4 H4 O4 1.212(7) 1.212(7) 2.418(9) 173(8) 8_575 yes

loop_
_geom_torsion_atom_site_label_1
_geom_torsion_atom_site_label_2
_geom_torsion_atom_site_label_3
_geom_torsion_atom_site_label_4
_geom_torsion
_geom_torsion_site_symmetry_1
_geom_torsion_site_symmetry_2
_geom_torsion_site_symmetry_3
_geom_torsion_site_symmetry_4
O1 C1 C2 N1 17.9(14) . . . .
O1 C1 C2 C3 -105.4(12) . . . .
O2 C1 C2 N1 -151.9(12) . . . .
O2 C1 C2 C3 84.9(15) . . . .
C2 C3 C4 C5 -177.9(7) . . . .
O4 C6 C7 C7 -7.7(7) . . . 8_575
C4 C3 C2 N1 -67.1(8) . . . .
C4 C3 C2 C1 57.7(9) . . . .
O4B C6 C7B C7B 8.4(9) . . . 8_575
N1B C2B C1B O1B 147(3) . . . .
N1B C2B C1B O2B -83(4) . . . .
N1B C2B C3B C4B -173(2) . . . .
C2B C3B C4B C5B 144(3) . . . .
C1B C2B C3B C4B 71(3) . . . .
C3B C2B C1B O1B -92(3) . . . .
C3B C2B C1B O2B 38(4) . . . .
O3 C6 C7 C7 -180(3) . . . 8_575
O3B C6 C7B C7B 174(3) . . . 8_575

loop_
_publcif_info_tables.block_id
_publcif_info_tables.reference_item
{7719b556-9877-4fbb-9f17-ee6a2fcdd584} '_publcif_info_datablock.publ_exptl'
{7719b556-9877-4fbb-9f17-ee6a2fcdd584} '_geom_extra_table_headA'
{7719b556-9877-4fbb-9f17-ee6a2fcdd584} '_geom_hbond_atom_site_label_D'
{307aa8eb-dc39-4a3e-a302-f5266e28ea2d} '_geom_hbond_atom_site_label_D'

loop_
_publcif_info_cif.paper_type
CE

loop_
_publcif_info_datablock.id
_publcif_info_datablock.publ_exptl
_publcif_info_datablock.publ_geom
_publcif_info_datablock.structure
{7719b556-9877-4fbb-9f17-ee6a2fcdd584} y y y
{307aa8eb-dc39-4a3e-a302-f5266e28ea2d} y y y

loop_
_publcif_info_exptl_table_extra_item
sin_theta_over_lambda_max

_cod_database_fobs_code 2022658
